data_7113876
loop_
_publ_author_name
'Qi, Jian Ying'
'Qiu, Li Qin'
'Lam, Kim Hung'
'Yip, Chiu Wing'
'Zhou, Zhong Yuan'
'Chan, Albert S. C.'

_publ_section_title
;
 Highly efficient epoxidation of cyclic alkenes catalyzed by ruthenium
 complex
;
_journal_coden_ASTM CHCOFS
_journal_issue 9
_journal_name_full
;
 Chemical Communications (Cambridge, United Kingdom)
;
_journal_page_first 1058
_journal_page_last 1059
_journal_paper_doi 10.1039/b212899c
_journal_year 2003
_chemical_formula_moiety 'C24 H17 Cl4 N4 O2 Ru, (C2 H6 O)'
_chemical_formula_sum 'C26 H23 Cl4 N4 O3 Ru'
_chemical_formula_weight 682.35
_space_group_IT_number 14
_symmetry_cell_setting monoclinic
_symmetry_space_group_name_Hall '-P 2ybc'
_symmetry_space_group_name_H-M 'P 1 21/c 1'
_atom_sites_solution_hydrogens geom
_atom_sites_solution_primary direct
_atom_sites_solution_secondary difmap
_audit_creation_method SHELXL-97
_cell_angle_alpha 90.00
_cell_angle_beta 115.723(3)
_cell_angle_gamma 90.00
_cell_formula_units_Z 4
_cell_length_a 16.706(2)
_cell_length_b 13.6138(17)
_cell_length_c 15.7145(19)
_cell_measurement_reflns_used 8841
_cell_measurement_temperature 294(2)
_cell_measurement_theta_max 27.5
_cell_measurement_theta_min 1
_cell_volume 3219.8(7)
_computing_cell_refinement 'Bruker SMART'
_computing_data_collection 'Bruker SMART'
_computing_data_reduction 'Bruker SHELXTL NT'
_computing_molecular_graphics 'Bruker SHELXTL NT'
_computing_publication_material 'Bruker SHELXTL NT'
_computing_structure_refinement 'SHELXL-97 (Sheldrick, 1997)'
_computing_structure_solution 'SHELXS-97 (Sheldrick, 1990)'
_diffrn_ambient_temperature 294(2)
_diffrn_measured_fraction_theta_full 0.990
_diffrn_measured_fraction_theta_max 0.990
_diffrn_measurement_device_type 'Bruker CCD Area Detector'
_diffrn_measurement_method 'phi and omega scan'
_diffrn_radiation_monochromator graphite
_diffrn_radiation_source 'fine-focus sealed tube'
_diffrn_radiation_type MoK\a
_diffrn_radiation_wavelength 0.71073
_diffrn_reflns_av_R_equivalents 0.0627
_diffrn_reflns_av_sigmaI/netI 0.0879
_diffrn_reflns_limit_h_max 21
_diffrn_reflns_limit_h_min -17
_diffrn_reflns_limit_k_max 16
_diffrn_reflns_limit_k_min -17
_diffrn_reflns_limit_l_max 10
_diffrn_reflns_limit_l_min -20
_diffrn_reflns_number 21254
_diffrn_reflns_theta_full 27.60
_diffrn_reflns_theta_max 27.60
_diffrn_reflns_theta_min 2.59
_exptl_absorpt_coefficient_mu 0.850
_exptl_absorpt_correction_T_max 0.8903
_exptl_absorpt_correction_T_min 0.8484
_exptl_absorpt_correction_type empirical
_exptl_absorpt_process_details 'SADABS; SHELXTL NT'
_exptl_crystal_colour red
_exptl_crystal_density_diffrn 1.408
_exptl_crystal_density_method 'not measured'
_exptl_crystal_description prism
_exptl_crystal_F_000 1372
_exptl_crystal_size_max 0.20
_exptl_crystal_size_mid 0.16
_exptl_crystal_size_min 0.14
_refine_diff_density_max 0.917
_refine_diff_density_min -0.415
_refine_diff_density_rms 0.095
_refine_ls_extinction_method none
_refine_ls_goodness_of_fit_ref 1.099
_refine_ls_hydrogen_treatment constr
_refine_ls_matrix_type full
_refine_ls_number_parameters 337
_refine_ls_number_reflns 7385
_refine_ls_number_restraints 34
_refine_ls_restrained_S_all 1.114
_refine_ls_R_factor_all 0.1058
_refine_ls_R_factor_gt 0.0541
_refine_ls_shift/su_max 0.000
_refine_ls_shift/su_mean 0.000
_refine_ls_structure_factor_coef Fsqd
_refine_ls_weighting_details 'calc w==1/[\s^2^(Fo^2^)+(0.0500P)^2^+0.0000P] where P==(Fo^2^+2Fc^2^)/3'
_refine_ls_weighting_scheme calc
_refine_ls_wR_factor_gt 0.1277
_refine_ls_wR_factor_ref 0.1418
_reflns_number_gt 3995
_reflns_number_total 7385
_reflns_threshold_expression >2sigma(I)
_cod_duplicate_entry 7104092
_cod_data_source_file b212899c.txt
_cod_data_source_block qjy8
_cod_original_cell_volume 3219.7(7)
_cod_original_sg_symbol_H-M P2(1)/c
_cod_database_code 7113876

loop_
_symmetry_equiv_pos_as_xyz
'x, y, z'
'-x, y+1/2, -z+1/2'
'-x, -y, -z'
'x, -y-1/2, z-1/2'

loop_
_atom_site_label
_atom_site_type_symbol
_atom_site_fract_x
_atom_site_fract_y
_atom_site_fract_z
_atom_site_U_iso_or_equiv
_atom_site_adp_type
_atom_site_occupancy
_atom_site_symmetry_multiplicity
_atom_site_calc_flag
_atom_site_refinement_flags
Ru1 Ru 0.23356(2) 0.48583(3) 0.48546(3) 0.04432(15) Uani 1 1 d .
Cl1 Cl 0.12381(9) 0.55786(12) 0.35253(10) 0.0743(4) Uani 1 1 d .
Cl2 Cl 0.22891(9) 0.61501(11) 0.58371(11) 0.0737(4) Uani 1 1 d .
Cl3 Cl 0.35905(12) 0.19670(14) 0.49974(17) 0.1262(8) Uani 1 1 d .
Cl4 Cl 0.4100(2) 0.5043(2) 0.8306(2) 0.1868(14) Uani 1 1 d .
O1 O 0.3187(3) 0.3423(3) 0.3128(3) 0.0858(13) Uani 1 1 d .
O2 O 0.32461(18) 0.4175(2) 0.6053(2) 0.0514(8) Uani 1 1 d .
N1 N 0.3299(2) 0.5481(3) 0.4534(3) 0.0466(9) Uani 1 1 d .
N2 N 0.2512(2) 0.3775(3) 0.4094(3) 0.0484(10) Uani 1 1 d .
N3 N 0.1502(2) 0.4069(3) 0.5252(3) 0.0489(10) Uani 1 1 d .
N4 N 0.3405(3) 0.3198(3) 0.7252(3) 0.0649(12) Uani 1 1 d .
H4A H 0.3155 0.2833 0.7514 0.078 Uiso 1 1 calc R
C1 C 0.3706(3) 0.6334(4) 0.4836(4) 0.0623(14) Uani 1 1 d .
H1A H 0.3534 0.6735 0.5206 0.075 Uiso 1 1 calc R
C2 C 0.4373(4) 0.6635(5) 0.4614(5) 0.0793(18) Uani 1 1 d .
H2A H 0.4657 0.7233 0.4839 0.095 Uiso 1 1 calc R
C3 C 0.4622(4) 0.6047(5) 0.4055(4) 0.0754(17) Uani 1 1 d .
H3A H 0.5083 0.6238 0.3908 0.090 Uiso 1 1 calc R
C4 C 0.4187(4) 0.5187(5) 0.3720(4) 0.0675(15) Uani 1 1 d .
H4B H 0.4329 0.4792 0.3322 0.081 Uiso 1 1 calc R
C5 C 0.3532(3) 0.4910(4) 0.3980(3) 0.0503(12) Uani 1 1 d .
C6 C 0.3063(3) 0.3963(4) 0.3682(4) 0.0586(14) Uani 1 1 d .
C7 C 0.2041(3) 0.2870(4) 0.3889(4) 0.0597(14) Uani 1 1 d D
C8 C 0.2450(4) 0.1998(4) 0.4266(5) 0.0877(19) Uani 1 1 d D
C9 C 0.1984(5) 0.1123(5) 0.4097(6) 0.122(3) Uani 1 1 d D
H9A H 0.2276 0.0539 0.4359 0.147 Uiso 1 1 calc R
C10 C 0.1093(5) 0.1129(6) 0.3543(6) 0.133(3) Uani 1 1 d D
H10A H 0.0773 0.0546 0.3429 0.159 Uiso 1 1 calc R
C11 C 0.0663(5) 0.1987(6) 0.3153(6) 0.108(3) Uani 1 1 d D
H11A H 0.0054 0.1985 0.2773 0.130 Uiso 1 1 calc R
C12 C 0.1134(3) 0.2854(5) 0.3323(4) 0.0748(17) Uani 1 1 d D
H12A H 0.0838 0.3435 0.3055 0.090 Uiso 1 1 calc R
C13 C 0.0615(3) 0.4048(4) 0.4818(4) 0.0628(15) Uani 1 1 d .
H13A H 0.0319 0.4449 0.4295 0.075 Uiso 1 1 calc R
C14 C 0.0122(4) 0.3451(5) 0.5123(4) 0.0747(17) Uani 1 1 d .
H14A H -0.0495 0.3444 0.4808 0.090 Uiso 1 1 calc R
C15 C 0.0559(4) 0.2871(6) 0.5894(5) 0.095(2) Uani 1 1 d .
H15A H 0.0242 0.2457 0.6107 0.114 Uiso 1 1 calc R
C16 C 0.1470(4) 0.2902(5) 0.6356(4) 0.091(2) Uani 1 1 d .
H16A H 0.1773 0.2515 0.6888 0.109 Uiso 1 1 calc R
C17 C 0.1927(3) 0.3507(4) 0.6026(3) 0.0524(13) Uani 1 1 d .
C18 C 0.2906(3) 0.3640(4) 0.6459(4) 0.0525(13) Uani 1 1 d .
C19 C 0.4341(4) 0.3296(5) 0.7696(4) 0.0734(18) Uani 1 1 d D
C20 C 0.4714(5) 0.4133(6) 0.8224(5) 0.114(3) Uani 1 1 d D
C21 C 0.5654(5) 0.4266(8) 0.8689(6) 0.155(4) Uani 1 1 d D
H21A H 0.5934 0.4818 0.9042 0.186 Uiso 1 1 calc R
C22 C 0.6093(6) 0.3471(8) 0.8548(6) 0.137(4) Uani 1 1 d D
H22A H 0.6709 0.3523 0.8835 0.164 Uiso 1 1 calc R
C23 C 0.5769(5) 0.2609(8) 0.8051(6) 0.151(3) Uani 1 1 d D
H23A H 0.6149 0.2130 0.8013 0.181 Uiso 1 1 calc R
C24 C 0.4844(4) 0.2484(6) 0.7608(5) 0.108(2) Uani 1 1 d D
H24A H 0.4577 0.1915 0.7281 0.130 Uiso 1 1 calc R
O3 O 0.1467(14) 0.9791(14) 0.6171(15) 0.252(9) Uiso 0.50 1 d PD
C25 C 0.1311(13) 0.8772(15) 0.6032(14) 0.153(7) Uiso 0.50 1 d PD
C26 C 0.1616(17) 0.8573(19) 0.5272(17) 0.204(10) Uiso 0.50 1 d PD
O4 O 0.1511(11) 0.8115(12) 0.3869(12) 0.206(6) Uiso 0.50 1 d PD
C27 C 0.2083(13) 0.8216(17) 0.3354(15) 0.191(9) Uiso 0.50 1 d PD
C28 C 0.1354(14) 0.8696(16) 0.2522(15) 0.172(8) Uiso 0.50 1 d PD

loop_
_atom_site_aniso_label
_atom_site_aniso_U_11
_atom_site_aniso_U_22
_atom_site_aniso_U_33
_atom_site_aniso_U_23
_atom_site_aniso_U_13
_atom_site_aniso_U_12
Ru1 0.0319(2) 0.0562(3) 0.0445(2) -0.00063(19) 0.01627(16) 0.00042(18)
Cl1 0.0529(8) 0.0855(11) 0.0693(9) 0.0206(8) 0.0123(7) 0.0127(7)
Cl2 0.0558(8) 0.0846(11) 0.0884(11) -0.0307(8) 0.0386(8) -0.0081(7)
Cl3 0.0840(13) 0.0789(14) 0.171(2) 0.0058(12) 0.0135(13) 0.0066(10)
Cl4 0.169(3) 0.151(3) 0.165(3) -0.0209(18) 0.002(2) 0.007(2)
O1 0.086(3) 0.090(3) 0.107(3) -0.041(3) 0.066(3) -0.018(2)
O2 0.0339(17) 0.069(2) 0.050(2) 0.0095(17) 0.0174(15) -0.0019(15)
N1 0.042(2) 0.053(3) 0.045(2) 0.0022(19) 0.0199(19) 0.0009(19)
N2 0.038(2) 0.051(3) 0.054(2) -0.0068(19) 0.018(2) -0.0041(18)
N3 0.031(2) 0.068(3) 0.050(2) -0.009(2) 0.0204(19) -0.0045(19)
N4 0.042(3) 0.087(3) 0.067(3) 0.029(3) 0.024(2) -0.001(2)
C1 0.054(3) 0.065(4) 0.072(4) -0.011(3) 0.032(3) -0.013(3)
C2 0.073(4) 0.080(5) 0.093(5) -0.004(4) 0.044(4) -0.024(3)
C3 0.067(4) 0.094(5) 0.079(4) 0.012(4) 0.044(3) -0.018(3)
C4 0.058(3) 0.093(5) 0.062(4) 0.001(3) 0.037(3) -0.005(3)
C5 0.041(3) 0.066(4) 0.046(3) 0.000(2) 0.021(2) 0.001(2)
C6 0.049(3) 0.066(4) 0.062(4) -0.009(3) 0.024(3) 0.001(3)
C7 0.057(4) 0.061(4) 0.067(4) -0.014(3) 0.032(3) -0.008(3)
C8 0.068(4) 0.080(5) 0.108(5) -0.005(4) 0.031(4) -0.010(4)
C9 0.100(6) 0.066(5) 0.180(8) -0.016(5) 0.041(6) -0.020(4)
C10 0.123(8) 0.093(7) 0.186(9) -0.041(6) 0.070(7) -0.054(6)
C11 0.079(5) 0.114(7) 0.132(7) -0.048(6) 0.046(5) -0.028(5)
C12 0.055(4) 0.093(5) 0.076(4) -0.023(3) 0.029(3) -0.017(3)
C13 0.035(3) 0.092(4) 0.062(3) -0.005(3) 0.021(3) -0.002(3)
C14 0.045(3) 0.106(5) 0.078(4) -0.005(4) 0.032(3) -0.011(3)
C15 0.051(4) 0.154(7) 0.087(5) 0.018(5) 0.036(4) -0.026(4)
C16 0.053(4) 0.143(6) 0.075(4) 0.033(4) 0.027(3) -0.012(4)
C17 0.040(3) 0.072(4) 0.049(3) 0.009(3) 0.023(2) -0.004(2)
C18 0.038(3) 0.066(4) 0.052(3) 0.010(3) 0.018(3) 0.001(2)
C19 0.047(3) 0.094(5) 0.069(4) 0.039(4) 0.014(3) -0.003(3)
C20 0.083(5) 0.119(7) 0.108(6) 0.046(5) 0.010(5) -0.004(5)
C21 0.114(8) 0.134(9) 0.140(8) 0.051(7) -0.017(6) -0.040(6)
C22 0.096(6) 0.123 0.157(9) 0.077(7) 0.022(6) -0.003(7)
C23 0.122(8) 0.200 0.155(9) 0.121(7) 0.083(7) 0.091(7)
C24 0.054(4) 0.151 0.113(6) 0.081(5) 0.030(4) 0.027(4)

loop_
_atom_type_symbol
_atom_type_description
_atom_type_scat_dispersion_real
_atom_type_scat_dispersion_imag
_atom_type_scat_source
C C 0.0033 0.0016 'International Tables Vol C Tables 4.2.6.8 and 6.1.1.4'
H H 0.0000 0.0000 'International Tables Vol C Tables 4.2.6.8 and 6.1.1.4'
N N 0.0061 0.0033 'International Tables Vol C Tables 4.2.6.8 and 6.1.1.4'
O O 0.0106 0.0060 'International Tables Vol C Tables 4.2.6.8 and 6.1.1.4'
Cl Cl 0.1484 0.1585 'International Tables Vol C Tables 4.2.6.8 and 6.1.1.4'
Ru Ru -1.2594 0.8363 'International Tables Vol C Tables 4.2.6.8 and 6.1.1.4'

loop_
_geom_angle_atom_site_label_1
_geom_angle_atom_site_label_2
_geom_angle_atom_site_label_3
_geom_angle
N2 Ru1 N3 95.22(15)
N2 Ru1 O2 88.37(14)
N3 Ru1 O2 79.36(14)
N2 Ru1 N1 79.85(16)
N3 Ru1 N1 171.62(15)
O2 Ru1 N1 93.64(13)
N2 Ru1 Cl1 92.15(12)
N3 Ru1 Cl1 96.88(12)
O2 Ru1 Cl1 176.23(9)
N1 Ru1 Cl1 90.12(11)
N2 Ru1 Cl2 174.05(11)
N3 Ru1 Cl2 88.41(11)
O2 Ru1 Cl2 87.67(10)
N1 Ru1 Cl2 95.97(12)
Cl1 Ru1 Cl2 92.10(6)
C18 O2 Ru1 114.2(3)
C1 N1 C5 119.4(4)
C1 N1 Ru1 127.2(3)
C5 N1 Ru1 113.3(3)
C6 N2 C7 118.5(4)
C6 N2 Ru1 116.9(3)
C7 N2 Ru1 124.3(3)
C13 N3 C17 118.7(4)
C13 N3 Ru1 127.1(4)
C17 N3 Ru1 114.2(3)
C18 N4 C19 122.6(4)
C18 N4 H4A 118.7
C19 N4 H4A 118.7
N1 C1 C2 121.4(5)
N1 C1 H1A 119.3
C2 C1 H1A 119.3
C1 C2 C3 119.5(6)
C1 C2 H2A 120.3
C3 C2 H2A 120.3
C4 C3 C2 119.2(5)
C4 C3 H3A 120.4
C2 C3 H3A 120.4
C3 C4 C5 118.9(5)
C3 C4 H4B 120.6
C5 C4 H4B 120.6
N1 C5 C4 121.6(5)
N1 C5 C6 116.6(4)
C4 C5 C6 121.8(5)
O1 C6 N2 125.7(5)
O1 C6 C5 121.3(5)
N2 C6 C5 112.9(4)
C8 C7 C12 117.7(5)
C8 C7 N2 122.0(5)
C12 C7 N2 120.2(5)
C7 C8 C9 122.0(6)
C7 C8 Cl3 120.1(4)
C9 C8 Cl3 117.9(5)
C10 C9 C8 119.1(7)
C10 C9 H9A 120.4
C8 C9 H9A 120.4
C9 C10 C11 120.5(7)
C9 C10 H10A 119.8
C11 C10 H10A 119.8
C10 C11 C12 120.0(7)
C10 C11 H11A 120.0
C12 C11 H11A 120.0
C11 C12 C7 120.7(6)
C11 C12 H12A 119.6
C7 C12 H12A 119.6
N3 C13 C14 122.1(5)
N3 C13 H13A 118.9
C14 C13 H13A 118.9
C15 C14 C13 118.6(5)
C15 C14 H14A 120.7
C13 C14 H14A 120.7
C14 C15 C16 119.8(6)
C14 C15 H15A 120.1
C16 C15 H15A 120.1
C17 C16 C15 119.3(6)
C17 C16 H16A 120.3
C15 C16 H16A 120.3
N3 C17 C16 121.4(5)
N3 C17 C18 112.8(4)
C16 C17 C18 125.7(5)
O2 C18 N4 120.6(4)
O2 C18 C17 119.3(4)
N4 C18 C17 120.2(4)
C20 C19 N4 119.1(6)
C20 C19 C24 124.1(6)
N4 C19 C24 116.7(6)
C19 C20 C21 121.4(8)
C19 C20 Cl4 122.0(6)
C21 C20 Cl4 116.6(7)
C22 C21 C20 111.2(9)
C22 C21 H21A 124.4
C20 C21 H21A 124.4
C21 C22 C23 130.7(9)
C21 C22 H22A 114.7
C23 C22 H22A 114.7
C22 C23 C24 117.4(8)
C22 C23 H23A 121.3
C24 C23 H23A 121.3
C23 C24 C19 115.2(7)
C23 C24 H24A 122.4
C19 C24 H24A 122.4
O3 C25 C26 101.2(19)
C28 C27 O4 92.5(16)

loop_
_geom_bond_atom_site_label_1
_geom_bond_atom_site_label_2
_geom_bond_distance
Ru1 N2 1.999(4)
Ru1 N3 2.058(4)
Ru1 O2 2.058(3)
Ru1 N1 2.065(4)
Ru1 Cl1 2.3157(13)
Ru1 Cl2 2.3637(14)
Cl3 C8 1.747(6)
Cl4 C20 1.649(9)
O1 C6 1.223(6)
O2 C18 1.257(5)
N1 C1 1.325(6)
N1 C5 1.345(6)
N2 C6 1.359(6)
N2 C7 1.421(6)
N3 C13 1.337(6)
N3 C17 1.349(6)
N4 C18 1.306(6)
N4 C19 1.415(6)
N4 H4A 0.8600
C1 C2 1.368(7)
C1 H1A 0.9300
C2 C3 1.380(8)
C2 H2A 0.9300
C3 C4 1.358(7)
C3 H3A 0.9300
C4 C5 1.376(7)
C4 H4B 0.9300
C5 C6 1.475(7)
C7 C8 1.370(6)
C7 C12 1.386(5)
C8 C9 1.385(6)
C9 C10 1.359(6)
C9 H9A 0.9300
C10 C11 1.369(6)
C10 H10A 0.9300
C11 C12 1.378(6)
C11 H11A 0.9300
C12 H12A 0.9300
C13 C14 1.382(7)
C13 H13A 0.9300
C14 C15 1.362(8)
C14 H14A 0.9300
C15 C16 1.373(7)
C15 H15A 0.9300
C16 C17 1.369(7)
C16 H16A 0.9300
C17 C18 1.484(6)
C19 C20 1.387(6)
C19 C24 1.430(6)
C20 C21 1.426(6)
C21 C22 1.379(7)
C21 H21A 0.9300
C22 C23 1.383(7)
C22 H22A 0.9300
C23 C24 1.402(6)
C23 H23A 0.9300
C24 H24A 0.9300
O3 C25 1.411(10)
C25 C26 1.513(10)
O4 C27 1.503(10)
C27 C28 1.497(10)

loop_
_geom_hbond_atom_site_label_D
_geom_hbond_atom_site_label_H
_geom_hbond_atom_site_label_A
_geom_hbond_distance_DH
_geom_hbond_distance_HA
_geom_hbond_distance_DA
_geom_hbond_angle_DHA
_geom_hbond_site_symmetry_A
N4 H4A O1 0.86 1.95 2.709(5) 145.9 4_566

loop_
_geom_torsion_atom_site_label_1
_geom_torsion_atom_site_label_2
_geom_torsion_atom_site_label_3
_geom_torsion_atom_site_label_4
_geom_torsion
N2 Ru1 O2 C18 -96.6(4)
N3 Ru1 O2 C18 -1.0(4)
N1 Ru1 O2 C18 -176.3(4)
Cl1 Ru1 O2 C18 1.4(18)
Cl2 Ru1 O2 C18 87.8(3)
N2 Ru1 N1 C1 -175.5(4)
N3 Ru1 N1 C1 -121.0(10)
O2 Ru1 N1 C1 -87.8(4)
Cl1 Ru1 N1 C1 92.4(4)
Cl2 Ru1 N1 C1 0.2(4)
N2 Ru1 N1 C5 2.3(3)
N3 Ru1 N1 C5 56.8(11)
O2 Ru1 N1 C5 90.0(3)
Cl1 Ru1 N1 C5 -89.8(3)
Cl2 Ru1 N1 C5 178.0(3)
N3 Ru1 N2 C6 -178.8(3)
O2 Ru1 N2 C6 -99.6(3)
N1 Ru1 N2 C6 -5.6(3)
Cl1 Ru1 N2 C6 84.1(3)
Cl2 Ru1 N2 C6 -51.4(13)
N3 Ru1 N2 C7 7.3(4)
O2 Ru1 N2 C7 86.4(4)
N1 Ru1 N2 C7 -179.6(4)
Cl1 Ru1 N2 C7 -89.8(4)
Cl2 Ru1 N2 C7 134.7(10)
N2 Ru1 N3 C13 -93.2(4)
O2 Ru1 N3 C13 179.5(4)
N1 Ru1 N3 C13 -146.8(10)
Cl1 Ru1 N3 C13 -0.4(4)
Cl2 Ru1 N3 C13 91.5(4)
N2 Ru1 N3 C17 85.4(3)
O2 Ru1 N3 C17 -1.9(3)
N1 Ru1 N3 C17 31.8(12)
Cl1 Ru1 N3 C17 178.2(3)
Cl2 Ru1 N3 C17 -89.9(3)
C5 N1 C1 C2 -1.6(8)
Ru1 N1 C1 C2 176.1(4)
N1 C1 C2 C3 0.8(9)
C1 C2 C3 C4 1.3(9)
C2 C3 C4 C5 -2.5(9)
C1 N1 C5 C4 0.3(7)
Ru1 N1 C5 C4 -177.7(4)
C1 N1 C5 C6 179.0(4)
Ru1 N1 C5 C6 1.0(5)
C3 C4 C5 N1 1.7(8)
C3 C4 C5 C6 -176.9(5)
C7 N2 C6 O1 1.1(8)
Ru1 N2 C6 O1 -173.2(5)
C7 N2 C6 C5 -178.1(4)
Ru1 N2 C6 C5 7.6(5)
N1 C5 C6 O1 175.2(5)
C4 C5 C6 O1 -6.1(8)
N1 C5 C6 N2 -5.6(6)
C4 C5 C6 N2 173.1(5)
C6 N2 C7 C8 74.6(7)
Ru1 N2 C7 C8 -111.5(5)
C6 N2 C7 C12 -108.1(6)
Ru1 N2 C7 C12 65.7(6)
C12 C7 C8 C9 -0.1(10)
N2 C7 C8 C9 177.2(6)
C12 C7 C8 Cl3 -179.2(4)
N2 C7 C8 Cl3 -1.8(8)
C7 C8 C9 C10 -0.2(13)
Cl3 C8 C9 C10 178.9(7)
C8 C9 C10 C11 0.4(14)
C9 C10 C11 C12 -0.2(13)
C10 C11 C12 C7 -0.1(11)
C8 C7 C12 C11 0.3(9)
N2 C7 C12 C11 -177.1(5)
C17 N3 C13 C14 -1.8(8)
Ru1 N3 C13 C14 176.7(4)
N3 C13 C14 C15 0.5(9)
C13 C14 C15 C16 0.8(10)
C14 C15 C16 C17 -0.8(11)
C13 N3 C17 C16 1.8(8)
Ru1 N3 C17 C16 -176.9(5)
C13 N3 C17 C18 -177.2(4)
Ru1 N3 C17 C18 4.1(5)
C15 C16 C17 N3 -0.5(10)
C15 C16 C17 C18 178.3(6)
Ru1 O2 C18 N4 -176.9(4)
Ru1 O2 C18 C17 3.6(6)
C19 N4 C18 O2 0.3(8)
C19 N4 C18 C17 179.9(5)
N3 C17 C18 O2 -5.3(7)
C16 C17 C18 O2 175.8(6)
N3 C17 C18 N4 175.2(5)
C16 C17 C18 N4 -3.7(9)
C18 N4 C19 C20 79.4(8)
C18 N4 C19 C24 -103.9(6)
N4 C19 C20 C21 179.8(6)
C24 C19 C20 C21 3.4(11)
N4 C19 C20 Cl4 -3.1(9)
C24 C19 C20 Cl4 -179.5(5)
C19 C20 C21 C22 -1.1(11)
Cl4 C20 C21 C22 -178.3(6)
C20 C21 C22 C23 -0.4(14)
C21 C22 C23 C24 -0.4(15)
C22 C23 C24 C19 2.4(10)
C20 C19 C24 C23 -4.0(9)
N4 C19 C24 C23 179.6(5)
